data_7019223
loop_
_publ_author_name
'Gushchin, Pavel V.'
'Kuznetsov, Maxim L.'
'Wang, Qian'
'Karasik, Andrey A.'
'Haukka, Matti'
'Starova, Galina L.'
'Kukushkin, Vadim Yu'

_publ_section_title
;
 Lasagna-type arrays with halide-nitromethane cluster filling. The first
 recognition of the Hal(-)HCH(2)NO(2) (Hal = Cl, Br, I) hydrogen bonding.
;
_journal_issue 23
_journal_name_full 'Dalton transactions (Cambridge, England : 2003)'
_journal_page_first 6922
_journal_page_last 6931
_journal_paper_doi 10.1039/c2dt12394k
_journal_volume 41
_journal_year 2012
_chemical_formula_moiety 'C38 H46 N10 Pt, 2(C H3 N O2), 2(I)'
_chemical_formula_sum 'C40 H52 I2 N12 O4 Pt'
_chemical_formula_weight 1213.83
_chemical_name_systematic
;
?
;
_space_group_IT_number 14
_symmetry_cell_setting monoclinic
_symmetry_space_group_name_Hall '-P 2ybc'
_symmetry_space_group_name_H-M 'P 1 21/c 1'
_atom_sites_solution_hydrogens geom
_atom_sites_solution_primary direct
_atom_sites_solution_secondary difmap
_audit_creation_method SHELXL-97
_cell_angle_alpha 90.00
_cell_angle_beta 91.4130(10)
_cell_angle_gamma 90.00
_cell_formula_units_Z 2
_cell_length_a 9.3488(2)
_cell_length_b 25.1400(5)
_cell_length_c 9.6030(2)
_cell_measurement_reflns_used 6357
_cell_measurement_temperature 100(2)
_cell_measurement_theta_max 28.49
_cell_measurement_theta_min 2.18
_cell_volume 2256.30(8)
_computing_cell_refinement 'SAINT (Bruker AXS, 2009)'
_computing_data_collection 'APEX2 (Bruker AXS, 2010)'
_computing_data_reduction 'SAINT (Bruker AXS, 2009)'
_computing_molecular_graphics 'Diamond v.3.2f (Brandenburg, 2010)'
_computing_publication_material 'SHELXL-97 (Sheldrick, 2008)'
_computing_structure_refinement 'SHELXL-97 (Sheldrick, 2008)'
_computing_structure_solution 'SHELXS-97 (Sheldrick, 2008)'
_diffrn_ambient_temperature 100(2)
_diffrn_detector_area_resol_mean 16
_diffrn_measured_fraction_theta_full 0.999
_diffrn_measured_fraction_theta_max 0.999
_diffrn_measurement_device '62mm x 62mm CCD camera on three-circle goniostat'
_diffrn_measurement_device_type 'Bruker SMART APEX II CCD'
_diffrn_measurement_method '\f scans and \w scans'
_diffrn_radiation_monochromator 'flat graphite crystal'
_diffrn_radiation_source 'fine-focus sealed tube'
_diffrn_radiation_type MoK\a
_diffrn_radiation_wavelength 0.71073
_diffrn_reflns_av_R_equivalents 0.0491
_diffrn_reflns_av_sigmaI/netI 0.0496
_diffrn_reflns_limit_h_max 9
_diffrn_reflns_limit_h_min -12
_diffrn_reflns_limit_k_max 29
_diffrn_reflns_limit_k_min -32
_diffrn_reflns_limit_l_max 12
_diffrn_reflns_limit_l_min -12
_diffrn_reflns_number 23822
_diffrn_reflns_theta_full 27.48
_diffrn_reflns_theta_max 27.48
_diffrn_reflns_theta_min 1.62
_exptl_absorpt_coefficient_mu 4.531
_exptl_absorpt_correction_T_max 0.8649
_exptl_absorpt_correction_T_min 0.4453
_exptl_absorpt_correction_type multi-scan
_exptl_absorpt_process_details 'SADABS (Sheldrick, 2008)'
_exptl_crystal_colour colourless
_exptl_crystal_density_diffrn 1.787
_exptl_crystal_density_method 'not measured'
_exptl_crystal_description needle
_exptl_crystal_F_000 1184
_exptl_crystal_size_max 0.21
_exptl_crystal_size_mid 0.07
_exptl_crystal_size_min 0.03
_refine_diff_density_max 1.263
_refine_diff_density_min -1.223
_refine_diff_density_rms 0.144
_refine_ls_extinction_method none
_refine_ls_goodness_of_fit_ref 1.025
_refine_ls_hydrogen_treatment constr
_refine_ls_matrix_type full
_refine_ls_number_parameters 269
_refine_ls_number_reflns 5168
_refine_ls_number_restraints 0
_refine_ls_restrained_S_all 1.025
_refine_ls_R_factor_all 0.0485
_refine_ls_R_factor_gt 0.0322
_refine_ls_shift/su_max 0.003
_refine_ls_shift/su_mean 0.000
_refine_ls_structure_factor_coef Fsqd
_refine_ls_weighting_details 'calc w=1/[\s^2^(Fo^2^)+(0.0240P)^2^+1.2817P] where P=(Fo^2^+2Fc^2^)/3'
_refine_ls_weighting_scheme calc
_refine_ls_wR_factor_gt 0.0560
_refine_ls_wR_factor_ref 0.0600
_reflns_number_gt 4159
_reflns_number_total 5168
_reflns_threshold_expression >2sigma(I)
_cod_data_source_file c2dt12394k.txt
_cod_data_source_block 2I
_cod_original_sg_symbol_H-M 'P 21/c'
_cod_database_code 7019223

loop_
_symmetry_equiv_pos_as_xyz
'x, y, z'
'-x, y+1/2, -z+1/2'
'-x, -y, -z'
'x, -y-1/2, z-1/2'

loop_
_atom_site_label
_atom_site_type_symbol
_atom_site_fract_x
_atom_site_fract_y
_atom_site_fract_z
_atom_site_U_iso_or_equiv
_atom_site_adp_type
_atom_site_occupancy
_atom_site_symmetry_multiplicity
_atom_site_calc_flag
_atom_site_refinement_flags
Pt1 Pt 0.5000 0.5000 0.5000 0.01130(6) Uani 1 2 d S
I1 I -0.16066(3) 0.561364(10) 0.87380(3) 0.01883(8) Uani 1 1 d .
O1 O 0.8838(4) 0.78162(12) 0.4766(3) 0.0327(8) Uani 1 1 d .
O2 O 0.6714(3) 0.75133(13) 0.4392(4) 0.0361(8) Uani 1 1 d .
N1 N 0.3874(3) 0.48845(11) 0.6730(3) 0.0126(7) Uani 1 1 d .
N2 N 0.3103(3) 0.51741(12) 0.4101(3) 0.0143(7) Uani 1 1 d .
H2N H 0.2835 0.5058 0.3272 0.021 Uiso 1 1 d R
N3 N 0.2020(3) 0.51223(12) 0.8181(3) 0.0156(7) Uani 1 1 d .
H3N H 0.1230 0.5307 0.8204 0.023 Uiso 1 1 d R
H3M H 0.2243 0.4866 0.8767 0.023 Uiso 1 1 d R
N4 N 0.2304(3) 0.55873(12) 0.6125(3) 0.0121(7) Uani 1 1 d .
N5 N 0.1138(3) 0.57438(12) 0.3990(3) 0.0147(7) Uani 1 1 d .
N6 N 0.7766(4) 0.77605(14) 0.4040(4) 0.0230(8) Uani 1 1 d .
C1 C 0.4270(4) 0.44412(15) 0.7596(4) 0.0127(8) Uani 1 1 d .
C2 C 0.3871(4) 0.39298(15) 0.7212(4) 0.0171(9) Uani 1 1 d .
H2 H 0.3305 0.3874 0.6389 0.021 Uiso 1 1 calc R
C3 C 0.4294(4) 0.35024(16) 0.8020(5) 0.0214(10) Uani 1 1 d .
H3 H 0.4007 0.3153 0.7760 0.026 Uiso 1 1 calc R
C4 C 0.5129(4) 0.35787(16) 0.9202(5) 0.0213(10) Uani 1 1 d .
H4 H 0.5412 0.3283 0.9761 0.026 Uiso 1 1 calc R
C5 C 0.5554(4) 0.40841(16) 0.9573(4) 0.0205(9) Uani 1 1 d .
H5 H 0.6133 0.4137 1.0389 0.025 Uiso 1 1 calc R
C6 C 0.5141(4) 0.45197(16) 0.8761(4) 0.0166(9) Uani 1 1 d .
H6 H 0.5455 0.4867 0.9007 0.020 Uiso 1 1 calc R
C7 C 0.2778(4) 0.51765(14) 0.7028(4) 0.0108(8) Uani 1 1 d .
C8 C 0.2583(4) 0.61361(15) 0.6536(4) 0.0133(8) Uani 1 1 d .
C9 C 0.1874(4) 0.63738(15) 0.7616(4) 0.0153(9) Uani 1 1 d .
H9 H 0.1186 0.6179 0.8121 0.018 Uiso 1 1 calc R
C10 C 0.2174(4) 0.68985(16) 0.7957(5) 0.0220(10) Uani 1 1 d .
H10 H 0.1696 0.7063 0.8706 0.026 Uiso 1 1 calc R
C11 C 0.3167(5) 0.71848(16) 0.7212(5) 0.0257(10) Uani 1 1 d .
H11 H 0.3371 0.7545 0.7446 0.031 Uiso 1 1 calc R
C12 C 0.3855(5) 0.69437(16) 0.6132(5) 0.0279(11) Uani 1 1 d .
H12 H 0.4525 0.7141 0.5612 0.033 Uiso 1 1 calc R
C13 C 0.3587(4) 0.64225(16) 0.5795(5) 0.0208(10) Uani 1 1 d .
H13 H 0.4083 0.6258 0.5060 0.025 Uiso 1 1 calc R
C14 C 0.2193(4) 0.54885(14) 0.4679(4) 0.0137(8) Uani 1 1 d .
C15 C 0.1177(4) 0.58408(16) 0.2490(4) 0.0191(9) Uani 1 1 d .
H15A H 0.0359 0.5660 0.2018 0.023 Uiso 1 1 calc R
H15B H 0.2072 0.5694 0.2116 0.023 Uiso 1 1 calc R
C16 C 0.1101(4) 0.64341(16) 0.2205(4) 0.0200(9) Uani 1 1 d .
H16A H 0.1082 0.6496 0.1187 0.024 Uiso 1 1 calc R
H16B H 0.1964 0.6610 0.2608 0.024 Uiso 1 1 calc R
C17 C -0.0230(4) 0.66753(16) 0.2833(4) 0.0209(9) Uani 1 1 d .
H17A H -0.1092 0.6534 0.2341 0.025 Uiso 1 1 calc R
H17B H -0.0215 0.7066 0.2705 0.025 Uiso 1 1 calc R
C18 C -0.0308(4) 0.65464(16) 0.4390(4) 0.0196(9) Uani 1 1 d .
H18A H 0.0465 0.6737 0.4906 0.024 Uiso 1 1 calc R
H18B H -0.1236 0.6670 0.4746 0.024 Uiso 1 1 calc R
C19 C -0.0156(4) 0.59518(16) 0.4642(4) 0.0167(9) Uani 1 1 d .
H19A H -0.0102 0.5882 0.5657 0.020 Uiso 1 1 calc R
H19B H -0.1009 0.5766 0.4252 0.020 Uiso 1 1 calc R
C20 C 0.7735(5) 0.79882(19) 0.2621(5) 0.0343(12) Uani 1 1 d .
H20A H 0.7629 0.7701 0.1935 0.051 Uiso 1 1 calc R
H20B H 0.8630 0.8180 0.2466 0.051 Uiso 1 1 calc R
H20C H 0.6927 0.8234 0.2519 0.051 Uiso 1 1 calc R

loop_
_atom_site_aniso_label
_atom_site_aniso_U_11
_atom_site_aniso_U_22
_atom_site_aniso_U_33
_atom_site_aniso_U_23
_atom_site_aniso_U_13
_atom_site_aniso_U_12
Pt1 0.01080(11) 0.01322(11) 0.00995(10) 0.00125(9) 0.00154(7) 0.00333(9)
I1 0.01869(15) 0.01989(15) 0.01809(14) 0.00254(12) 0.00418(11) -0.00006(11)
O1 0.037(2) 0.0316(18) 0.0287(19) -0.0023(15) -0.0080(16) -0.0001(15)
O2 0.032(2) 0.038(2) 0.039(2) 0.0047(16) 0.0093(16) -0.0057(16)
N1 0.0152(17) 0.0114(17) 0.0112(16) 0.0023(13) -0.0002(13) 0.0027(13)
N2 0.0158(18) 0.0154(17) 0.0119(17) -0.0016(14) 0.0015(14) 0.0032(14)
N3 0.0171(18) 0.0136(18) 0.0164(18) 0.0051(14) 0.0031(14) 0.0063(13)
N4 0.0117(16) 0.0120(17) 0.0126(16) 0.0008(14) -0.0010(13) 0.0022(13)
N5 0.0147(17) 0.0181(18) 0.0113(17) 0.0009(14) 0.0005(14) 0.0046(14)
N6 0.030(2) 0.019(2) 0.020(2) -0.0037(16) 0.0031(17) 0.0032(17)
C1 0.0097(19) 0.018(2) 0.0110(19) 0.0033(17) 0.0046(15) 0.0024(16)
C2 0.013(2) 0.021(2) 0.018(2) 0.0041(18) -0.0031(17) 0.0027(17)
C3 0.020(2) 0.013(2) 0.031(3) 0.0036(19) 0.0018(19) -0.0032(18)
C4 0.021(2) 0.018(2) 0.025(2) 0.0110(19) 0.0011(19) 0.0050(18)
C5 0.019(2) 0.028(2) 0.014(2) 0.0049(19) -0.0002(17) 0.0041(19)
C6 0.018(2) 0.016(2) 0.016(2) -0.0001(17) 0.0022(17) 0.0024(17)
C7 0.0116(19) 0.0107(19) 0.0100(19) 0.0007(15) -0.0011(15) -0.0007(15)
C8 0.011(2) 0.013(2) 0.016(2) 0.0026(16) -0.0015(16) 0.0016(16)
C9 0.012(2) 0.014(2) 0.019(2) 0.0044(17) 0.0001(16) 0.0011(16)
C10 0.021(2) 0.019(2) 0.026(2) -0.0020(19) 0.0006(19) 0.0053(18)
C11 0.029(3) 0.013(2) 0.035(3) -0.007(2) -0.002(2) -0.0021(19)
C12 0.026(3) 0.019(2) 0.039(3) 0.005(2) 0.007(2) -0.0043(19)
C13 0.016(2) 0.020(2) 0.027(2) 0.0017(19) 0.0087(18) 0.0026(18)
C14 0.013(2) 0.012(2) 0.016(2) 0.0017(17) 0.0040(16) -0.0022(16)
C15 0.020(2) 0.024(2) 0.013(2) 0.0011(18) 0.0036(17) 0.0063(18)
C16 0.019(2) 0.022(2) 0.019(2) 0.0046(18) 0.0028(18) 0.0045(18)
C17 0.024(2) 0.017(2) 0.022(2) 0.0045(18) 0.0023(18) 0.0037(18)
C18 0.019(2) 0.020(2) 0.020(2) -0.0005(18) -0.0016(18) 0.0102(18)
C19 0.013(2) 0.021(2) 0.016(2) -0.0001(17) 0.0014(17) 0.0040(17)
C20 0.044(3) 0.035(3) 0.024(3) 0.004(2) -0.006(2) -0.006(2)

loop_
_atom_type_symbol
_atom_type_description
_atom_type_scat_dispersion_real
_atom_type_scat_dispersion_imag
_atom_type_scat_source
C C 0.0033 0.0016 'International Tables Vol C Tables 4.2.6.8 and 6.1.1.4'
H H 0.0000 0.0000 'International Tables Vol C Tables 4.2.6.8 and 6.1.1.4'
N N 0.0061 0.0033 'International Tables Vol C Tables 4.2.6.8 and 6.1.1.4'
O O 0.0106 0.0060 'International Tables Vol C Tables 4.2.6.8 and 6.1.1.4'
I I -0.4742 1.8119 'International Tables Vol C Tables 4.2.6.8 and 6.1.1.4'
Pt Pt -1.7033 8.3905 'International Tables Vol C Tables 4.2.6.8 and 6.1.1.4'

loop_
_geom_angle_atom_site_label_1
_geom_angle_atom_site_label_2
_geom_angle_atom_site_label_3
_geom_angle
_geom_angle_site_symmetry_1
_geom_angle_site_symmetry_3
_geom_angle_publ_flag
N2 Pt1 N2 179.998(1) . 3_666 ?
N2 Pt1 N1 84.95(13) . . yes
N2 Pt1 N1 95.05(13) 3_666 . ?
N2 Pt1 N1 95.05(13) . 3_666 ?
N2 Pt1 N1 84.95(13) 3_666 3_666 ?
N1 Pt1 N1 179.997(1) . 3_666 ?
C7 N1 C1 120.4(3) . . ?
C7 N1 Pt1 122.2(3) . . yes
C1 N1 Pt1 117.3(2) . . ?
C14 N2 Pt1 122.1(3) . . yes
C14 N2 H2N 114.6 . . ?
Pt1 N2 H2N 123.2 . . ?
C7 N3 H3N 115.6 . . ?
C7 N3 H3M 118.9 . . ?
H3N N3 H3M 124.3 . . ?
C14 N4 C7 119.3(3) . . yes
C14 N4 C8 116.2(3) . . ?
C7 N4 C8 118.4(3) . . ?
C14 N5 C15 122.1(3) . . ?
C14 N5 C19 124.3(3) . . ?
C15 N5 C19 113.6(3) . . ?
O1 N6 O2 124.0(4) . . ?
O1 N6 C20 118.8(4) . . ?
O2 N6 C20 117.2(4) . . ?
C6 C1 C2 119.8(4) . . ?
C6 C1 N1 119.8(3) . . ?
C2 C1 N1 120.2(3) . . ?
C3 C2 C1 120.1(4) . . ?
C3 C2 H2 119.9 . . ?
C1 C2 H2 119.9 . . ?
C4 C3 C2 120.4(4) . . ?
C4 C3 H3 119.8 . . ?
C2 C3 H3 119.8 . . ?
C3 C4 C5 119.8(4) . . ?
C3 C4 H4 120.1 . . ?
C5 C4 H4 120.1 . . ?
C4 C5 C6 120.4(4) . . ?
C4 C5 H5 119.8 . . ?
C6 C5 H5 119.8 . . ?
C1 C6 C5 119.4(4) . . ?
C1 C6 H6 120.3 . . ?
C5 C6 H6 120.3 . . ?
N1 C7 N3 124.2(3) . . ?
N1 C7 N4 121.1(3) . . ?
N3 C7 N4 114.7(3) . . ?
C9 C8 C13 120.2(4) . . ?
C9 C8 N4 121.8(3) . . ?
C13 C8 N4 118.1(3) . . ?
C8 C9 C10 119.4(4) . . ?
C8 C9 H9 120.3 . . ?
C10 C9 H9 120.3 . . ?
C9 C10 C11 120.4(4) . . ?
C9 C10 H10 119.8 . . ?
C11 C10 H10 119.8 . . ?
C12 C11 C10 119.5(4) . . ?
C12 C11 H11 120.3 . . ?
C10 C11 H11 120.3 . . ?
C13 C12 C11 120.9(4) . . ?
C13 C12 H12 119.6 . . ?
C11 C12 H12 119.6 . . ?
C12 C13 C8 119.7(4) . . ?
C12 C13 H13 120.1 . . ?
C8 C13 H13 120.1 . . ?
N2 C14 N5 124.3(4) . . ?
N2 C14 N4 119.7(3) . . ?
N5 C14 N4 116.0(3) . . ?
N5 C15 C16 109.9(3) . . ?
N5 C15 H15A 109.7 . . ?
C16 C15 H15A 109.7 . . ?
N5 C15 H15B 109.7 . . ?
C16 C15 H15B 109.7 . . ?
H15A C15 H15B 108.2 . . ?
C15 C16 C17 110.8(3) . . ?
C15 C16 H16A 109.5 . . ?
C17 C16 H16A 109.5 . . ?
C15 C16 H16B 109.5 . . ?
C17 C16 H16B 109.5 . . ?
H16A C16 H16B 108.1 . . ?
C16 C17 C18 111.2(3) . . ?
C16 C17 H17A 109.4 . . ?
C18 C17 H17A 109.4 . . ?
C16 C17 H17B 109.4 . . ?
C18 C17 H17B 109.4 . . ?
H17A C17 H17B 108.0 . . ?
C19 C18 C17 110.9(3) . . ?
C19 C18 H18A 109.5 . . ?
C17 C18 H18A 109.5 . . ?
C19 C18 H18B 109.5 . . ?
C17 C18 H18B 109.5 . . ?
H18A C18 H18B 108.1 . . ?
N5 C19 C18 110.9(3) . . ?
N5 C19 H19A 109.5 . . ?
C18 C19 H19A 109.5 . . ?
N5 C19 H19B 109.5 . . ?
C18 C19 H19B 109.5 . . ?
H19A C19 H19B 108.1 . . ?
N6 C20 H20A 109.5 . . ?
N6 C20 H20B 109.5 . . ?
H20A C20 H20B 109.5 . . ?
N6 C20 H20C 109.5 . . ?
H20A C20 H20C 109.5 . . ?
H20B C20 H20C 109.5 . . ?

loop_
_geom_bond_atom_site_label_1
_geom_bond_atom_site_label_2
_geom_bond_distance
_geom_bond_site_symmetry_2
_geom_bond_publ_flag
Pt1 N2 2.002(3) . yes
Pt1 N2 2.002(3) 3_666 ?
Pt1 N1 2.010(3) . yes
Pt1 N1 2.010(3) 3_666 ?
O1 N6 1.215(5) . ?
O2 N6 1.218(4) . ?
N1 C7 1.298(5) . yes
N1 C1 1.433(5) . ?
N2 C14 1.297(5) . yes
N2 H2N 0.8782 . ?
N3 C7 1.337(5) . ?
N3 H3N 0.8730 . ?
N3 H3M 0.8770 . ?
N4 C14 1.412(5) . yes
N4 C7 1.413(5) . yes
N4 C8 1.457(5) . ?
N5 C14 1.338(5) . ?
N5 C15 1.462(5) . ?
N5 C19 1.472(5) . ?
N6 C20 1.478(6) . ?
C1 C6 1.382(5) . ?
C1 C2 1.386(5) . ?
C2 C3 1.378(6) . ?
C2 H2 0.9500 . ?
C3 C4 1.375(6) . ?
C3 H3 0.9500 . ?
C4 C5 1.376(6) . ?
C4 H4 0.9500 . ?
C5 C6 1.393(6) . ?
C5 H5 0.9500 . ?
C6 H6 0.9500 . ?
C8 C9 1.381(5) . ?
C8 C13 1.392(5) . ?
C9 C10 1.386(5) . ?
C9 H9 0.9500 . ?
C10 C11 1.388(6) . ?
C10 H10 0.9500 . ?
C11 C12 1.375(6) . ?
C11 H11 0.9500 . ?
C12 C13 1.371(6) . ?
C12 H12 0.9500 . ?
C13 H13 0.9500 . ?
C15 C16 1.518(5) . ?
C15 H15A 0.9900 . ?
C15 H15B 0.9900 . ?
C16 C17 1.522(5) . ?
C16 H16A 0.9900 . ?
C16 H16B 0.9900 . ?
C17 C18 1.533(6) . ?
C17 H17A 0.9900 . ?
C17 H17B 0.9900 . ?
C18 C19 1.520(5) . ?
C18 H18A 0.9900 . ?
C18 H18B 0.9900 . ?
C19 H19A 0.9900 . ?
C19 H19B 0.9900 . ?
C20 H20A 0.9800 . ?
C20 H20B 0.9800 . ?
C20 H20C 0.9800 . ?

loop_
_geom_hbond_atom_site_label_D
_geom_hbond_atom_site_label_H
_geom_hbond_atom_site_label_A
_geom_hbond_distance_DH
_geom_hbond_distance_HA
_geom_hbond_distance_DA
_geom_hbond_angle_DHA
_geom_hbond_site_symmetry_A
_geom_hbond_publ_flag
N2 H2N I1 0.88 2.79 3.622(3) 158.7 3_566 yes
N3 H3N I1 0.87 2.82 3.660(3) 161.7 . yes
N3 H3M I1 0.88 2.76 3.518(3) 145.5 3_567 yes
